data_7720122
loop_
_publ_author_name
'Buth, Julian'
'Vishnevskiy, Yury V.'
'Lamm, Jan-Hendrik'
'Neumann, Beate'
'Stammler, Hans-Georg'
'Mitzel, Norbert W.'

_publ_section_title
;
 Tuning reactivity through implementation of the HSAB concept in oxygen-
 and sulphur-bridged Al/P and Ga/P FLPs.
;
_journal_issue 6
_journal_name_full 'Dalton transactions (Cambridge, England : 2003)'
_journal_page_first 2691
_journal_page_last 2701
_journal_paper_doi 10.1039/d6dt00151c
_journal_volume 55
_journal_year 2026
_chemical_formula_moiety 'C22 H57 Al Br P S Si4, 0.5[C6H6]'
_chemical_formula_sum 'C25 H60 Al Br P S Si4'
_chemical_formula_weight 643.022
_space_group_crystal_system triclinic
_space_group_IT_number 2
_space_group_name_Hall '-P 1'
_space_group_name_H-M_alt 'P -1'
_symmetry_Int_Tables_number 2
_atom_sites_solution_primary dual
_audit_creation_date 2025-02-04
_audit_creation_method
;
Olex2 1.5-alpha
(compiled 2025.01.22 svn.rc7346086 for OlexSys, GUI svn.r7128)
;
_audit_update_record
;
2025-11-17 deposited with the CCDC.	2026-01-21 downloaded from the CCDC.
;
_cell_angle_alpha 97.116(2)
_cell_angle_beta 92.578(2)
_cell_angle_gamma 115.830(3)
_cell_formula_units_Z 2
_cell_length_a 11.4899(3)
_cell_length_b 12.8148(4)
_cell_length_c 13.9414(4)
_cell_measurement_reflns_used 14826
_cell_measurement_temperature 100.00(16)
_cell_measurement_theta_max 34.0220
_cell_measurement_theta_min 1.9830
_cell_volume 1822.14(10)
_computing_cell_refinement 'CrysAlisPro 1.171.43.131a (Rigaku OD, 2024)'
_computing_data_collection 'CrysAlisPro system (CCD 43.131a 64-bit (release 19-07-2024))'
_computing_data_reduction 'CrysAlisPro 1.171.43.131a (Rigaku OD, 2024)'
_computing_molecular_graphics 'Olex2 1.5-alpha (Dolomanov et al., 2009)'
_computing_publication_material 'Olex2 1.5-alpha (Dolomanov et al., 2009)'
_computing_structure_refinement 'olex2.refine 1.5-alpha (Bourhis et al., 2015)'
_computing_structure_solution 'SHELXT 2018/2 (Sheldrick, 2018)'
_diffrn_ambient_environment N~2~
_diffrn_ambient_temperature 100.00(16)
_diffrn_detector 'CCD plate'
_diffrn_detector_area_resol_mean 8.0951
_diffrn_detector_type Eos
_diffrn_measured_fraction_theta_full 0.9994
_diffrn_measured_fraction_theta_max 0.9996
_diffrn_measurement_details
;
List of Runs (angles in degrees, time in seconds):

  # Type    Start    End  Width  t~exp~   \w     \q     \k     \f   Frames
#--------------------------------------------------------------------------
  1  \w    -37.00  48.00   1.00    7.50    --   32.10 -57.00-120.00   85
  2  \w    -10.00  62.00   1.00    7.50    --   32.10 -99.00-180.00   72
  3  \w     12.00 101.00   1.00    7.50    --   32.10  57.00  30.00   89
  4  \w     -4.00  21.00   1.00    7.50    --   32.10  94.00 147.34   25
  5  \w      7.00 104.00   1.00    7.50    --   32.10  38.00 150.00   97
  6  \w     -9.00  70.00   1.00    7.50    --   32.10 -99.00   0.00   79
  7  \w     -7.00  19.00   1.00    7.50    --   32.10  96.00-161.65   26
  8  \w     -7.00  19.00   1.00    7.50    --   32.10  96.00 -23.24   26
  9  \w      2.00  42.00   1.00    7.50    --   32.10  77.00 -80.64   40
 10  \w    -35.00  62.00   1.00    7.50    --   32.10 -77.00  60.00   97
 11  \w    -13.00  31.00   1.00    7.50    --   32.10 -99.00-150.00   44
 12  \w     46.00  73.00   1.00    7.50    --   32.10 -99.00-150.00   27
 13  \w     -8.00  19.00   1.00    7.50    --   32.10  95.00  94.32   27
 14  \w   -101.00  -7.00   1.00    7.50    --  -32.25 -38.00 150.00   94
 15  \w   -105.00  10.00   1.00    7.50    --  -32.25 -19.00-120.00  115
;
_diffrn_measurement_device 'four-circle diffractometer'
_diffrn_measurement_device_type 'SuperNova, Single source at offset/far, Eos'
_diffrn_measurement_method '\w scans'
_diffrn_orient_matrix_type 'CrysAlisPro convention (1999,Acta A55,543-557)'
_diffrn_orient_matrix_UB_11 -0.0102390000
_diffrn_orient_matrix_UB_12 -0.0500802000
_diffrn_orient_matrix_UB_13 0.0217336000
_diffrn_orient_matrix_UB_21 -0.0682387000
_diffrn_orient_matrix_UB_22 -0.0200640000
_diffrn_orient_matrix_UB_23 -0.0083542000
_diffrn_orient_matrix_UB_31 -0.0010191000
_diffrn_orient_matrix_UB_32 -0.0311408000
_diffrn_orient_matrix_UB_33 -0.0460365000
_diffrn_radiation_monochromator mirror
_diffrn_radiation_probe x-ray
_diffrn_radiation_type 'Mo K\a'
_diffrn_radiation_wavelength 0.71073
_diffrn_reflns_av_R_equivalents 0.0467
_diffrn_reflns_av_unetI/netI 0.0495
_diffrn_reflns_Laue_measured_fraction_full 0.9994
_diffrn_reflns_Laue_measured_fraction_max 0.9996
_diffrn_reflns_limit_h_max 18
_diffrn_reflns_limit_h_min -17
_diffrn_reflns_limit_k_max 19
_diffrn_reflns_limit_k_min -19
_diffrn_reflns_limit_l_max 21
_diffrn_reflns_limit_l_min -21
_diffrn_reflns_number 47733
_diffrn_reflns_point_group_measured_fraction_full 0.9994
_diffrn_reflns_point_group_measured_fraction_max 0.9996
_diffrn_reflns_theta_full 25.2417
_diffrn_reflns_theta_max 28.70
_diffrn_reflns_theta_min 1.98
_diffrn_source 'micro-focus sealed X-ray tube'
_diffrn_source_type 'SuperNova (Mo) X-ray Source'
_exptl_absorpt_coefficient_mu 1.401
_exptl_absorpt_correction_T_max 0.08675
_exptl_absorpt_correction_T_min 0.05158
_exptl_absorpt_correction_type sphere
_exptl_absorpt_process_details
;
CrysAlisPro 1.171.43.131a (Rigaku Oxford Diffraction, 2024)
Spherical absorption correction
using equivalent radius and absorption coefficient.
Empirical absorption correction using spherical harmonics,
implemented in SCALE3 ABSPACK scaling algorithm.
;
_exptl_crystal_colour 'clear colourless'
_exptl_crystal_colour_lustre clear
_exptl_crystal_colour_primary colourless
_exptl_crystal_density_diffrn 1.172
_exptl_crystal_description irregular
_exptl_crystal_F_000 691.036
_exptl_crystal_size_max 0.68
_exptl_crystal_size_mid 0.26
_exptl_crystal_size_min 0.18
_exptl_crystal_size_rad 0.157
_refine_diff_density_max 0.5538
_refine_diff_density_min -0.4488
_refine_diff_density_rms 0.0775
_refine_ls_d_res_high 0.7400
_refine_ls_d_res_low 10.2783
_refine_ls_goodness_of_fit_ref 1.0304
_refine_ls_hydrogen_treatment mixed
_refine_ls_matrix_type full
_refine_ls_number_constraints 89
_refine_ls_number_parameters 348
_refine_ls_number_reflns 9414
_refine_ls_number_restraints 84
_refine_ls_restrained_S_all 1.0257
_refine_ls_R_factor_all 0.0362
_refine_ls_R_factor_gt 0.0279
_refine_ls_shift/su_max 0.0007
_refine_ls_shift/su_mean 0.0000
_refine_ls_structure_factor_coef Fsqd
_refine_ls_weighting_details 'w=1/[\s^2^(Fo^2^)+(0.0247P)^2^+0.1816P] where P=(Fo^2^+2Fc^2^)/3'
_refine_ls_weighting_scheme calc
_refine_ls_wR_factor_gt 0.0602
_refine_ls_wR_factor_ref 0.0635
_reflns_Friedel_coverage 0.0
_reflns_limit_h_max 15
_reflns_limit_h_min -15
_reflns_limit_k_max 17
_reflns_limit_k_min -17
_reflns_limit_l_max 18
_reflns_limit_l_min 0
_reflns_number_gt 8080
_reflns_number_total 9414
_reflns_threshold_expression I>=2u(I)
_cod_data_source_file d6dt00151c3.cif
_cod_data_source_block AlSPxHBr
_cod_database_code 7720122
_chemical_oxdiff_formula 'C25 H60 Al Br P S Si4'
_olex2_refinement_description
;
1. Fixed Uiso
 At 1.2 times of:
  All C(H) groups
 At 1.5 times of:
  All C(H,H,H) groups
2. Uiso/Uaniso restraints and constraints
C23A \\sim C23B \\sim C24A \\sim C24B \\sim C25A \\sim C25B: within 2A with
sigma of 0.001 and sigma for terminal atoms of 0.002 within 2A
3. Rigid body (RIGU) restrains
 C23A, C23B, C24A, C24B, C25A, C25B
 with sigma for 1-2 distances of 0.001 and sigma for 1-3 distances of 0.001
4. Others
 Sof(C25B)=Sof(H25B)=Sof(C23B)=Sof(H23B)=Sof(C24B)=Sof(H24B)=1-FVAR(1)
 Sof(C23A)=Sof(H23A)=Sof(C24A)=Sof(H24A)=Sof(C25A)=Sof(H25A)=FVAR(1)
5.a Ternary CH refined with riding coordinates:
 C1(H1A), C8(H8)
5.b Aromatic/amide H refined with riding coordinates:
 C23A(H23A), C25B(H25B), C24A(H24A), C23B(H23B), C24B(H24B), C25A(H25A)
5.c Idealised Me refined as rotating group:
 C11(H11A,H11B,H11C), C7(H7A,H7B,H7C), C5(H5A,H5B,H5C), C6(H6A,H6B,H6C),
 C12(H12A,H12B,H12C), C4(H4A,H4B,H4C), C3(H3A,H3B,H3C), C14(H14A,H14B,H14C),
 C2(H2A,H2B,H2C), C22(H22A,H22B,H22C), C20(H20A,H20B,H20C), C16(H16A,H16B,H16C),
  C10(H10A,H10B,H10C), C21(H21A,H21B,H21C), C9(H9A,H9B,H9C), C13(H13A,H13B,
 H13C), C17(H17A,H17B,H17C), C18(H18A,H18B,H18C)
;
_olex2_refine_details
;
Refinement using NoSpherA2, an implementation of
NOn-SPHERical Atom-form-factors in Olex2.
Please cite:
F. Kleemiss et al. Chem. Sci. DOI 10.1039/D0SC05526C - 2021
NoSpherA2 implementation of HAR makes use of
tailor-made aspherical atomic form factors calculated
on-the-fly from a Hirshfeld-partitioned electron density (ED) - not from
spherical-atom form factors.

The ED is calculated from a gaussian basis set single determinant SCF
wavefunction - either Hartree-Fock or DFT using selected funtionals
- for a fragment of the crystal.
This fragment can be embedded in an electrostatic crystal field by employing cluster charges
or modelled using implicit solvation models, depending on the software used.
The following options were used:
   SOFTWARE:       ORCA 5.0
   PARTITIONING:   NoSpherA2
   INT ACCURACY:   Normal
   METHOD:         r2SCAN
   BASIS SET:      def2-TZVPP
   CHARGE:         0
   MULTIPLICITY:   1
   DATE:           2025-02-04_13-13-06
;
_olex2_submission_special_instructions 'No special instructions were received'
_oxdiff_exptl_absorpt_empirical_details
;
Empirical correction (ABSPACK) includes:
- Absorption correction using spherical harmonics
- Frame scaling
- Detector area scaling
;
_oxdiff_exptl_absorpt_empirical_full_max 2.326
_oxdiff_exptl_absorpt_empirical_full_min 0.453

loop_
_space_group_symop_id
_space_group_symop_operation_xyz
1 x,y,z
2 -x,-y,-z

loop_
_atom_site_label
_atom_site_type_symbol
_atom_site_fract_x
_atom_site_fract_y
_atom_site_fract_z
_atom_site_U_iso_or_equiv
_atom_site_adp_type
_atom_site_occupancy
_atom_site_refinement_flags_posn
_atom_site_refinement_flags_adp
_atom_site_refinement_flags_occupancy
_atom_site_disorder_group
Br1 Br 0.492663(15) 0.660085(13) 0.062051(9) 0.02325(4) Uani 1.000000 . . . .
S1 S 0.43855(4) 0.56591(3) 0.30073(2) 0.02178(8) Uani 1.000000 . . . .
P1 P 0.39661(4) 0.41928(3) 0.20649(3) 0.01992(8) Uani 1.000000 . . . .
H1 H 0.4362(17) 0.4462(16) 0.1172(12) 0.042(5) Uiso 1.000000 . . . .
Si1 Si 0.18198(4) 0.73784(4) 0.13138(3) 0.02330(9) Uani 1.000000 . . . .
Si2 Si 0.29223(4) 0.81289(4) 0.35384(3) 0.02113(9) Uani 1.000000 . . . .
Si3 Si 0.67984(4) 0.98775(4) 0.20139(3) 0.02162(9) Uani 1.000000 . . . .
Si4 Si 0.76680(4) 0.84354(4) 0.32818(3) 0.02327(9) Uani 1.000000 . . . .
Al1 Al 0.46468(4) 0.73209(4) 0.21880(3) 0.01785(9) Uani 1.000000 . . . .
C1 C 0.29400(13) 0.73361(13) 0.23182(9) 0.0198(3) Uani 1.000000 . . . .
H1A H 0.23787(13) 0.64405(13) 0.24376(9) 0.0237(3) Uiso 1.000000 R . . .
C2 C 0.01553(15) 0.61509(15) 0.13435(12) 0.0321(4) Uani 1.000000 . . . .
H2A H -0.0539(2) 0.6242(6) 0.0859(6) 0.0481(5) Uiso 1.000000 GR . . .
H2B H 0.0166(3) 0.53209(15) 0.1117(8) 0.0481(5) Uiso 1.000000 GR . . .
H2C H -0.0115(5) 0.6186(6) 0.2072(2) 0.0481(5) Uiso 1.000000 GR . . .
C3 C 0.22147(16) 0.71275(16) 0.00384(11) 0.0336(4) Uani 1.000000 . . . .
H3A H 0.3149(5) 0.7817(6) -0.0049(3) 0.0503(6) Uiso 1.000000 GR . . .
H3B H 0.2241(11) 0.6293(5) -0.0098(3) 0.0503(6) Uiso 1.000000 GR . . .
H3C H 0.1480(6) 0.7129(10) -0.04688(11) 0.0503(6) Uiso 1.000000 GR . . .
C4 C 0.16610(17) 0.87915(15) 0.14206(12) 0.0340(4) Uani 1.000000 . . . .
H4A H 0.2584(3) 0.9503(2) 0.1343(8) 0.0511(6) Uiso 1.000000 GR . . .
H4B H 0.0941(8) 0.8715(4) 0.0858(5) 0.0511(6) Uiso 1.000000 GR . . .
H4C H 0.1367(10) 0.8964(5) 0.2122(3) 0.0511(6) Uiso 1.000000 GR . . .
C5 C 0.12337(15) 0.77427(16) 0.38651(12) 0.0328(4) Uani 1.000000 . . . .
H5A H 0.0740(4) 0.8029(9) 0.3361(5) 0.0492(6) Uiso 1.000000 GR . . .
H5B H 0.0707(4) 0.68058(19) 0.3831(8) 0.0492(6) Uiso 1.000000 GR . . .
H5C H 0.12836(15) 0.8171(8) 0.4591(3) 0.0492(6) Uiso 1.000000 GR . . .
C6 C 0.37806(16) 0.97737(14) 0.36541(11) 0.0307(4) Uani 1.000000 . . . .
H6A H 0.4773(3) 1.00443(15) 0.3502(8) 0.0461(5) Uiso 1.000000 GR . . .
H6B H 0.3293(6) 1.00589(16) 0.3144(5) 0.0461(5) Uiso 1.000000 GR . . .
H6C H 0.3768(9) 1.01605(14) 0.4382(2) 0.0461(5) Uiso 1.000000 GR . . .
C7 C 0.37140(15) 0.76927(15) 0.45181(10) 0.0267(3) Uani 1.000000 . . . .
H7A H 0.3229(7) 0.67534(17) 0.4482(5) 0.0400(5) Uiso 1.000000 GR . . .
H7B H 0.4723(3) 0.7965(8) 0.4416(4) 0.0400(5) Uiso 1.000000 GR . . .
H7C H 0.3645(9) 0.8109(7) 0.52186(11) 0.0400(5) Uiso 1.000000 GR . . .
C8 C 0.62860(13) 0.86911(12) 0.27906(9) 0.0190(3) Uani 1.000000 . . . .
H8 H 0.60036(13) 0.90578(12) 0.34288(9) 0.0228(3) Uiso 1.000000 R . . .
C9 C 0.79698(17) 0.98000(15) 0.11477(12) 0.0358(4) Uani 1.000000 . . . .
H9A H 0.8865(5) 0.9951(10) 0.15520(12) 0.0537(6) Uiso 1.000000 GR . . .
H9B H 0.7554(5) 0.8944(4) 0.0706(6) 0.0537(6) Uiso 1.000000 GR . . .
H9C H 0.8163(9) 1.0460(7) 0.0688(6) 0.0537(6) Uiso 1.000000 GR . . .
C10 C 0.53753(16) 0.97983(14) 0.12437(11) 0.0321(4) Uani 1.000000 . . . .
H10A H 0.4996(7) 0.9019(5) 0.0704(5) 0.0482(6) Uiso 1.000000 GR . . .
H10B H 0.4629(5) 0.9770(10) 0.16958(17) 0.0482(6) Uiso 1.000000 GR . . .
H10C H 0.5682(3) 1.0561(5) 0.0889(7) 0.0482(6) Uiso 1.000000 GR . . .
C11 C 0.75537(15) 1.13796(13) 0.27746(11) 0.0290(3) Uani 1.000000 . . . .
H11A H 0.6855(4) 1.1474(4) 0.3223(6) 0.0434(5) Uiso 1.000000 GR . . .
H11B H 0.8393(6) 1.1488(4) 0.3230(6) 0.0434(5) Uiso 1.000000 GR . . .
H11C H 0.7845(9) 1.20374(14) 0.23059(11) 0.0434(5) Uiso 1.000000 GR . . .
C12 C 0.80572(16) 0.74931(16) 0.23425(12) 0.0346(4) Uani 1.000000 . . . .
H12A H 0.71668(16) 0.6794(6) 0.1967(6) 0.0519(6) Uiso 1.000000 GR . . .
H12B H 0.8614(10) 0.8018(3) 0.1829(5) 0.0519(6) Uiso 1.000000 GR . . .
H12C H 0.8614(10) 0.7125(8) 0.26910(15) 0.0519(6) Uiso 1.000000 GR . . .
C13 C 0.73294(16) 0.77687(16) 0.44264(11) 0.0343(4) Uani 1.000000 . . . .
H13A H 0.7156(11) 0.8343(5) 0.4971(3) 0.0514(6) Uiso 1.000000 GR . . .
H13B H 0.6483(7) 0.6930(5) 0.4276(2) 0.0514(6) Uiso 1.000000 GR . . .
H13C H 0.8154(5) 0.7652(10) 0.4688(5) 0.0514(6) Uiso 1.000000 GR . . .
C14 C 0.92140(15) 0.98324(15) 0.36691(12) 0.0343(4) Uani 1.000000 . . . .
H14A H 0.9528(6) 1.0269(5) 0.3050(2) 0.0515(6) Uiso 1.000000 GR . . .
H14B H 0.9038(3) 1.0400(5) 0.4218(6) 0.0515(6) Uiso 1.000000 GR . . .
H14C H 0.9959(4) 0.96257(17) 0.3961(8) 0.0515(6) Uiso 1.000000 GR . . .
C15 C 0.49676(16) 0.34950(14) 0.24776(11) 0.0285(3) Uani 1.000000 . . . .
C16 C 0.63634(17) 0.43018(17) 0.22919(14) 0.0403(4) Uani 1.000000 . . . .
H16A H 0.6989(3) 0.3901(5) 0.2443(9) 0.0604(6) Uiso 1.000000 GR . . .
H16B H 0.6372(3) 0.4433(9) 0.1543(3) 0.0604(6) Uiso 1.000000 GR . . .
H16C H 0.6706(5) 0.5136(4) 0.2759(7) 0.0604(6) Uiso 1.000000 GR . . .
C17 C 0.4916(2) 0.34133(17) 0.35624(12) 0.0413(4) Uani 1.000000 . . . .
H17A H 0.3932(3) 0.2866(9) 0.36895(18) 0.0619(7) Uiso 1.000000 GR . . .
H17B H 0.5539(10) 0.3037(10) 0.3787(2) 0.0619(7) Uiso 1.000000 GR . . .
H17C H 0.5242(12) 0.4279(2) 0.39734(14) 0.0619(7) Uiso 1.000000 GR . . .
C18 C 0.45532(19) 0.22767(15) 0.18865(12) 0.0370(4) Uani 1.000000 . . . .
H18A H 0.5238(6) 0.1951(5) 0.2078(6) 0.0555(6) Uiso 1.000000 GR . . .
H18B H 0.3600(5) 0.1687(3) 0.2043(7) 0.0555(6) Uiso 1.000000 GR . . .
H18C H 0.4530(11) 0.2335(2) 0.11224(13) 0.0555(6) Uiso 1.000000 GR . . .
C19 C 0.21965(15) 0.32278(14) 0.18070(11) 0.0283(3) Uani 1.000000 . . . .
C20 C 0.19155(17) 0.23555(16) 0.08714(13) 0.0405(4) Uani 1.000000 . . . .
H20A H 0.2333(11) 0.28273(17) 0.0289(2) 0.0608(7) Uiso 1.000000 GR . . .
H20B H 0.2336(10) 0.1769(7) 0.0978(3) 0.0608(7) Uiso 1.000000 GR . . .
H20C H 0.08794(17) 0.1857(8) 0.0689(5) 0.0608(7) Uiso 1.000000 GR . . .
C21 C 0.16694(18) 0.25833(16) 0.26649(13) 0.0422(5) Uani 1.000000 . . . .
H21A H 0.2036(10) 0.1946(8) 0.2717(6) 0.0633(7) Uiso 1.000000 GR . . .
H21B H 0.1980(10) 0.3207(2) 0.33281(19) 0.0633(7) Uiso 1.000000 GR . . .
H21C H 0.06224(18) 0.2144(9) 0.2551(5) 0.0633(7) Uiso 1.000000 GR . . .
C22 C 0.15489(16) 0.40259(16) 0.16598(13) 0.0367(4) Uani 1.000000 . . . .
H22A H 0.1678(9) 0.4597(7) 0.2332(2) 0.0551(6) Uiso 1.000000 GR . . .
H22B H 0.1988(7) 0.4546(7) 0.1108(6) 0.0551(6) Uiso 1.000000 GR . . .
H22C H 0.0526(2) 0.34961(16) 0.1435(8) 0.0551(6) Uiso 1.000000 GR . . .
C23A C -0.0103(4) 0.5772(3) 0.5746(3) 0.0457(5) Uani 0.705(6) . U P 1
H23A H -0.0187(4) 0.6366(3) 0.6331(3) 0.0549(6) Uiso 0.705(6) R . P 1
C23B C 0.0287(10) 0.5600(7) 0.5924(7) 0.0461(6) Uani 0.295(6) . U P 2
H23B H 0.0510(10) 0.6078(7) 0.6659(7) 0.0554(7) Uiso 0.295(6) R . P 2
C24A C 0.1024(4) 0.5618(3) 0.5724(3) 0.0461(5) Uani 0.705(6) . U P 1
H24A H 0.1830(4) 0.6109(3) 0.6285(3) 0.0554(6) Uiso 0.705(6) R . P 1
C24B C 0.1181(8) 0.5282(9) 0.5537(7) 0.0464(5) Uani 0.295(6) . U P 2
H24B H 0.2091(8) 0.5509(9) 0.5966(7) 0.0557(6) Uiso 0.295(6) R . P 2
C25A C 0.1113(3) 0.4842(3) 0.4990(3) 0.0468(5) Uani 0.705(6) . U P 1
H25A H 0.1983(3) 0.4710(3) 0.4988(3) 0.0562(6) Uiso 0.705(6) R . P 1
C25B C 0.0932(9) 0.4677(8) 0.4609(7) 0.0465(6) Uani 0.295(6) . U P 2
H25B H 0.1630(9) 0.4420(8) 0.4293(7) 0.0559(7) Uiso 0.295(6) R . P 2

loop_
_atom_site_aniso_label
_atom_site_aniso_U_11
_atom_site_aniso_U_22
_atom_site_aniso_U_33
_atom_site_aniso_U_12
_atom_site_aniso_U_13
_atom_site_aniso_U_23
Br1 0.03084(8) 0.01993(8) 0.01774(7) 0.00996(6) 0.00634(5) 0.00246(5)
S1 0.02733(19) 0.01760(18) 0.01922(16) 0.00900(15) 0.00192(13) 0.00279(13)
P1 0.02330(19) 0.01643(18) 0.02039(17) 0.00873(15) 0.00421(14) 0.00399(13)
Si1 0.0215(2) 0.0212(2) 0.02449(19) 0.00820(17) -0.00323(15) 0.00114(16)
Si2 0.02005(19) 0.0213(2) 0.02145(18) 0.00922(17) 0.00246(15) 0.00098(15)
Si3 0.0239(2) 0.0166(2) 0.01983(18) 0.00499(16) 0.00326(15) 0.00253(15)
Si4 0.0184(2) 0.0222(2) 0.0275(2) 0.00749(17) 0.00092(15) 0.00412(16)
Al1 0.0182(2) 0.0161(2) 0.01754(19) 0.00627(17) 0.00209(15) 0.00185(15)
C1 0.0193(7) 0.0176(7) 0.0209(6) 0.0075(6) -0.0003(5) 0.0013(5)
C2 0.0227(8) 0.0280(9) 0.0404(9) 0.0090(7) -0.0035(6) -0.0006(7)
C3 0.0327(9) 0.0372(10) 0.0238(7) 0.0107(8) -0.0051(6) 0.0020(7)
C4 0.0345(9) 0.0279(9) 0.0402(9) 0.0154(8) -0.0064(7) 0.0054(7)
C5 0.0262(8) 0.0396(10) 0.0337(8) 0.0162(8) 0.0071(6) 0.0023(7)
C6 0.0343(9) 0.0218(8) 0.0333(8) 0.0116(7) 0.0021(7) -0.0016(6)
C7 0.0276(8) 0.0317(9) 0.0200(7) 0.0128(7) 0.0034(6) 0.0030(6)
C8 0.0187(7) 0.0170(7) 0.0193(6) 0.0064(6) 0.0019(5) 0.0024(5)
C9 0.0399(10) 0.0296(9) 0.0311(8) 0.0083(8) 0.0159(7) 0.0049(7)
C10 0.0392(9) 0.0205(8) 0.0309(8) 0.0083(7) -0.0052(7) 0.0066(6)
C11 0.0320(9) 0.0182(8) 0.0298(8) 0.0059(7) 0.0021(6) 0.0003(6)
C12 0.0258(8) 0.0319(10) 0.0477(10) 0.0153(7) 0.0048(7) 0.0018(8)
C13 0.0303(9) 0.0348(10) 0.0332(8) 0.0097(7) -0.0045(7) 0.0110(7)
C14 0.0225(8) 0.0294(9) 0.0432(9) 0.0054(7) -0.0032(7) 0.0044(7)
C15 0.0356(9) 0.0257(9) 0.0306(8) 0.0183(7) 0.0053(6) 0.0085(6)
C16 0.0330(9) 0.0416(11) 0.0532(11) 0.0218(9) 0.0036(8) 0.0127(9)
C17 0.0606(12) 0.0418(11) 0.0318(8) 0.0304(10) 0.0037(8) 0.0132(8)
C18 0.0539(11) 0.0288(9) 0.0399(9) 0.0271(9) 0.0121(8) 0.0103(7)
C19 0.0258(8) 0.0196(8) 0.0348(8) 0.0072(6) 0.0049(6) -0.0010(6)
C20 0.0335(9) 0.0303(10) 0.0446(10) 0.0065(8) -0.0002(8) -0.0095(8)
C21 0.0386(10) 0.0294(10) 0.0542(11) 0.0084(8) 0.0213(8) 0.0108(8)
C22 0.0245(8) 0.0281(9) 0.0518(10) 0.0090(7) -0.0027(7) -0.0011(8)
C23A 0.0368(11) 0.0403(10) 0.0467(11) 0.0096(7) 0.0041(8) -0.0103(7)
C23B 0.0374(11) 0.0408(11) 0.0470(11) 0.0099(7) 0.0038(8) -0.0102(8)
C24A 0.0373(9) 0.0404(10) 0.0475(11) 0.0099(7) 0.0032(8) -0.0104(8)
C24B 0.0374(10) 0.0411(11) 0.0476(11) 0.0100(7) 0.0038(8) -0.0100(8)
C25A 0.0370(10) 0.0405(11) 0.0495(12) 0.0096(7) 0.0035(8) -0.0103(8)
C25B 0.0377(11) 0.0411(11) 0.0479(12) 0.0103(8) 0.0037(8) -0.0101(8)

loop_
_atom_type_symbol
_atom_type_scat_dispersion_real
_atom_type_scat_dispersion_imag
_atom_type_scat_source
_atom_type_scat_dispersion_source
Al 0.06458 0.05193 'NoSpherA2: Chem.Sci. 2021, DOI:10.1039/D0SC05526C' 'Brennan, Cowan, Rev. Sci. Instrum., 1992, 63, 850'
Br -0.38188 2.46625 'NoSpherA2: Chem.Sci. 2021, DOI:10.1039/D0SC05526C' 'Brennan, Cowan, Rev. Sci. Instrum., 1992, 63, 850'
C 0.00313 0.00162 'NoSpherA2: Chem.Sci. 2021, DOI:10.1039/D0SC05526C' 'Brennan, Cowan, Rev. Sci. Instrum., 1992, 63, 850'
H 0.00000 0.00000 'NoSpherA2: Chem.Sci. 2021, DOI:10.1039/D0SC05526C' 'Brennan, Cowan, Rev. Sci. Instrum., 1992, 63, 850'
P 0.10265 0.09519 'NoSpherA2: Chem.Sci. 2021, DOI:10.1039/D0SC05526C' 'Brennan, Cowan, Rev. Sci. Instrum., 1992, 63, 850'
S 0.12485 0.12449 'NoSpherA2: Chem.Sci. 2021, DOI:10.1039/D0SC05526C' 'Brennan, Cowan, Rev. Sci. Instrum., 1992, 63, 850'
Si 0.08275 0.07119 'NoSpherA2: Chem.Sci. 2021, DOI:10.1039/D0SC05526C' 'Brennan, Cowan, Rev. Sci. Instrum., 1992, 63, 850'

loop_
_exptl_crystal_face_index_h
_exptl_crystal_face_index_k
_exptl_crystal_face_index_l
_exptl_crystal_face_perp_dist
0 0 -1 0.1459
0 0 1 0.0968
-1 2 -2 0.1900
1 2 -2 0.1676
-1 0 2 0.1291
1 0 -1 0.1032
-14 -2 0 0.0987
-2 0 -1 0.1073
1 0 1 0.0905
15 -9 7 0.1512
12 2 5 0.0814
-16 4 -2 0.1214
2 1 -1 0.1002
1 -2 2 0.2036
14 1 -1 0.0754
15 -3 0 0.0854
2 -15 12 0.2244
0 -1 -2 0.2693
1 -1 -2 0.2596
0 1 -2 0.1523

loop_
_geom_angle_atom_site_label_1
_geom_angle_atom_site_label_2
_geom_angle_atom_site_label_3
_geom_angle
_geom_angle_site_symmetry_1
_geom_angle_site_symmetry_3
_geom_angle_publ_flag
Al1 S1 P1 112.45(2) . . ?
H1 P1 S1 110.8(8) . . ?
C15 P1 S1 108.74(5) . . ?
C15 P1 H1 103.7(8) . . ?
C19 P1 S1 112.78(5) . . ?
C19 P1 H1 104.4(7) . . ?
C19 P1 C15 115.87(8) . . ?
C2 Si1 C1 107.95(7) . . ?
C3 Si1 C1 116.54(7) . . ?
C3 Si1 C2 104.62(7) . . ?
C4 Si1 C1 114.20(7) . . ?
C4 Si1 C2 107.67(8) . . ?
C4 Si1 C3 105.15(8) . . ?
C5 Si2 C1 112.78(7) . . ?
C6 Si2 C1 114.07(7) . . ?
C6 Si2 C5 106.55(8) . . ?
C7 Si2 C1 110.04(7) . . ?
C7 Si2 C5 105.26(7) . . ?
C7 Si2 C6 107.63(7) . . ?
C9 Si3 C8 113.38(7) . . ?
C10 Si3 C8 111.60(7) . . ?
C10 Si3 C9 105.83(8) . . ?
C11 Si3 C8 111.50(7) . . ?
C11 Si3 C9 108.37(7) . . ?
C11 Si3 C10 105.71(8) . . ?
C12 Si4 C8 110.66(7) . . ?
C13 Si4 C8 112.12(7) . . ?
C13 Si4 C12 110.38(9) . . ?
C14 Si4 C8 113.27(7) . . ?
C14 Si4 C12 106.86(8) . . ?
C14 Si4 C13 103.20(7) . . ?
S1 Al1 Br1 99.388(18) . . ?
C1 Al1 Br1 115.38(4) . . ?
C1 Al1 S1 100.83(5) . . ?
C8 Al1 Br1 109.92(4) . . ?
C8 Al1 S1 107.70(5) . . ?
C8 Al1 C1 120.55(6) . . ?
Si2 C1 Si1 114.59(8) . . ?
Al1 C1 Si1 126.42(7) . . ?
Al1 C1 Si2 111.41(7) . . ?
H1A C1 Si1 99.17(5) . . ?
H1A C1 Si2 99.17(5) . . ?
H1A C1 Al1 99.17(4) . . ?
H2A C2 Si1 109.5 . . ?
H2B C2 Si1 109.5 . . ?
H2B C2 H2A 109.5 . . ?
H2C C2 Si1 109.5 . . ?
H2C C2 H2A 109.5 . . ?
H2C C2 H2B 109.5 . . ?
H3A C3 Si1 109.5 . . ?
H3B C3 Si1 109.5 . . ?
H3B C3 H3A 109.5 . . ?
H3C C3 Si1 109.5 . . ?
H3C C3 H3A 109.5 . . ?
H3C C3 H3B 109.5 . . ?
H4A C4 Si1 109.5 . . ?
H4B C4 Si1 109.5 . . ?
H4B C4 H4A 109.5 . . ?
H4C C4 Si1 109.5 . . ?
H4C C4 H4A 109.5 . . ?
H4C C4 H4B 109.5 . . ?
H5A C5 Si2 109.5 . . ?
H5B C5 Si2 109.5 . . ?
H5B C5 H5A 109.5 . . ?
H5C C5 Si2 109.5 . . ?
H5C C5 H5A 109.5 . . ?
H5C C5 H5B 109.5 . . ?
H6A C6 Si2 109.5 . . ?
H6B C6 Si2 109.5 . . ?
H6B C6 H6A 109.5 . . ?
H6C C6 Si2 109.5 . . ?
H6C C6 H6A 109.5 . . ?
H6C C6 H6B 109.5 . . ?
H7A C7 Si2 109.5 . . ?
H7B C7 Si2 109.5 . . ?
H7B C7 H7A 109.5 . . ?
H7C C7 Si2 109.5 . . ?
H7C C7 H7A 109.5 . . ?
H7C C7 H7B 109.5 . . ?
Si4 C8 Si3 113.25(7) . . ?
Al1 C8 Si3 110.71(7) . . ?
Al1 C8 Si4 119.14(8) . . ?
H8 C8 Si3 103.95(4) . . ?
H8 C8 Si4 103.95(4) . . ?
H8 C8 Al1 103.95(4) . . ?
H9A C9 Si3 109.5 . . ?
H9B C9 Si3 109.5 . . ?
H9B C9 H9A 109.5 . . ?
H9C C9 Si3 109.5 . . ?
H9C C9 H9A 109.5 . . ?
H9C C9 H9B 109.5 . . ?
H10A C10 Si3 109.5 . . ?
H10B C10 Si3 109.5 . . ?
H10B C10 H10A 109.5 . . ?
H10C C10 Si3 109.5 . . ?
H10C C10 H10A 109.5 . . ?
H10C C10 H10B 109.5 . . ?
H11A C11 Si3 109.5 . . ?
H11B C11 Si3 109.5 . . ?
H11B C11 H11A 109.5 . . ?
H11C C11 Si3 109.5 . . ?
H11C C11 H11A 109.5 . . ?
H11C C11 H11B 109.5 . . ?
H12A C12 Si4 109.5 . . ?
H12B C12 Si4 109.5 . . ?
H12B C12 H12A 109.5 . . ?
H12C C12 Si4 109.5 . . ?
H12C C12 H12A 109.5 . . ?
H12C C12 H12B 109.5 . . ?
H13A C13 Si4 109.5 . . ?
H13B C13 Si4 109.5 . . ?
H13B C13 H13A 109.5 . . ?
H13C C13 Si4 109.5 . . ?
H13C C13 H13A 109.5 . . ?
H13C C13 H13B 109.5 . . ?
H14A C14 Si4 109.5 . . ?
H14B C14 Si4 109.5 . . ?
H14B C14 H14A 109.5 . . ?
H14C C14 Si4 109.5 . . ?
H14C C14 H14A 109.5 . . ?
H14C C14 H14B 109.5 . . ?
C16 C15 P1 105.25(11) . . ?
C17 C15 P1 111.20(12) . . ?
C17 C15 C16 109.89(14) . . ?
C18 C15 P1 111.70(11) . . ?
C18 C15 C16 108.57(14) . . ?
C18 C15 C17 110.08(14) . . ?
H16A C16 C15 109.5 . . ?
H16B C16 C15 109.5 . . ?
H16B C16 H16A 109.5 . . ?
H16C C16 C15 109.5 . . ?
H16C C16 H16A 109.5 . . ?
H16C C16 H16B 109.5 . . ?
H17A C17 C15 109.5 . . ?
H17B C17 C15 109.5 . . ?
H17B C17 H17A 109.5 . . ?
H17C C17 C15 109.5 . . ?
H17C C17 H17A 109.5 . . ?
H17C C17 H17B 109.5 . . ?
H18A C18 C15 109.5 . . ?
H18B C18 C15 109.5 . . ?
H18B C18 H18A 109.5 . . ?
H18C C18 C15 109.5 . . ?
H18C C18 H18A 109.5 . . ?
H18C C18 H18B 109.5 . . ?
C20 C19 P1 110.02(11) . . ?
C21 C19 P1 110.85(12) . . ?
C21 C19 C20 110.92(14) . . ?
C22 C19 P1 106.62(11) . . ?
C22 C19 C20 109.03(14) . . ?
C22 C19 C21 109.29(14) . . ?
H20A C20 C19 109.5 . . ?
H20B C20 C19 109.5 . . ?
H20B C20 H20A 109.5 . . ?
H20C C20 C19 109.5 . . ?
H20C C20 H20A 109.5 . . ?
H20C C20 H20B 109.5 . . ?
H21A C21 C19 109.5 . . ?
H21B C21 C19 109.5 . . ?
H21B C21 H21A 109.5 . . ?
H21C C21 C19 109.5 . . ?
H21C C21 H21A 109.5 . . ?
H21C C21 H21B 109.5 . . ?
H22A C22 C19 109.5 . . ?
H22B C22 C19 109.5 . . ?
H22B C22 H22A 109.5 . . ?
H22C C22 C19 109.5 . . ?
H22C C22 H22A 109.5 . . ?
H22C C22 H22B 109.5 . . ?
C24A C23A H23A 120.4(2) . . ?
C25A C23A H23A 120.4(3) 2_566 . ?
C25A C23A C24A 119.2(3) 2_566 . ?
C24B C23B H23B 118.9(6) . . ?
C25B C23B H23B 118.9(6) 2_566 . ?
C25B C23B C24B 122.1(8) 2_566 . ?
H24A C24A C23A 119.9(2) . . ?
C25A C24A C23A 120.1(3) . . ?
C25A C24A H24A 119.9(2) . . ?
H24B C24B C23B 119.7(6) . . ?
C25B C24B C23B 120.5(8) . . ?
C25B C24B H24B 119.7(6) . . ?
C24A C25A C23A 120.6(3) . 2_566 ?
H25A C25A C23A 119.7(3) . 2_566 ?
H25A C25A C24A 119.7(2) . . ?
C24B C25B C23B 117.3(8) . 2_566 ?
H25B C25B C23B 121.3(6) . 2_566 ?
H25B C25B C24B 121.3(6) . . ?

loop_
_geom_bond_atom_site_label_1
_geom_bond_atom_site_label_2
_geom_bond_distance
_geom_bond_site_symmetry_2
_geom_bond_publ_flag
Br1 Al1 2.3564(4) . ?
S1 P1 2.0078(5) . ?
S1 Al1 2.4507(6) . ?
P1 H1 1.377(17) . ?
P1 C15 1.8491(17) . ?
P1 C19 1.8508(16) . ?
Si1 C1 1.8809(14) . ?
Si1 C2 1.8802(16) . ?
Si1 C3 1.8785(16) . ?
Si1 C4 1.8864(18) . ?
Si2 C1 1.8761(14) . ?
Si2 C5 1.8749(16) . ?
Si2 C6 1.8792(17) . ?
Si2 C7 1.8777(16) . ?
Si3 C8 1.8751(14) . ?
Si3 C9 1.8742(16) . ?
Si3 C10 1.8728(17) . ?
Si3 C11 1.8812(15) . ?
Si4 C8 1.8731(15) . ?
Si4 C12 1.8720(17) . ?
Si4 C13 1.8792(16) . ?
Si4 C14 1.8855(16) . ?
Al1 C1 1.9858(15) . ?
Al1 C8 1.9867(14) . ?
C1 H1A 1.0830 . ?
C2 H2A 1.0770 . ?
C2 H2B 1.0770 . ?
C2 H2C 1.0770 . ?
C3 H3A 1.0770 . ?
C3 H3B 1.0770 . ?
C3 H3C 1.0770 . ?
C4 H4A 1.0770 . ?
C4 H4B 1.0770 . ?
C4 H4C 1.0770 . ?
C5 H5A 1.0770 . ?
C5 H5B 1.0770 . ?
C5 H5C 1.0770 . ?
C6 H6A 1.0770 . ?
C6 H6B 1.0770 . ?
C6 H6C 1.0770 . ?
C7 H7A 1.0770 . ?
C7 H7B 1.0770 . ?
C7 H7C 1.0770 . ?
C8 H8 1.0830 . ?
C9 H9A 1.0770 . ?
C9 H9B 1.0770 . ?
C9 H9C 1.0770 . ?
C10 H10A 1.0770 . ?
C10 H10B 1.0770 . ?
C10 H10C 1.0770 . ?
C11 H11A 1.0770 . ?
C11 H11B 1.0770 . ?
C11 H11C 1.0770 . ?
C12 H12A 1.0770 . ?
C12 H12B 1.0770 . ?
C12 H12C 1.0770 . ?
C13 H13A 1.0770 . ?
C13 H13B 1.0770 . ?
C13 H13C 1.0770 . ?
C14 H14A 1.0770 . ?
C14 H14B 1.0770 . ?
C14 H14C 1.0770 . ?
C15 C16 1.538(2) . ?
C15 C17 1.531(2) . ?
C15 C18 1.530(2) . ?
C16 H16A 1.0770 . ?
C16 H16B 1.0770 . ?
C16 H16C 1.0770 . ?
C17 H17A 1.0770 . ?
C17 H17B 1.0770 . ?
C17 H17C 1.0770 . ?
C18 H18A 1.0770 . ?
C18 H18B 1.0770 . ?
C18 H18C 1.0770 . ?
C19 C20 1.530(2) . ?
C19 C21 1.534(2) . ?
C19 C22 1.531(2) . ?
C20 H20A 1.0770 . ?
C20 H20B 1.0770 . ?
C20 H20C 1.0770 . ?
C21 H21A 1.0770 . ?
C21 H21B 1.0770 . ?
C21 H21C 1.0770 . ?
C22 H22A 1.0770 . ?
C22 H22B 1.0770 . ?
C22 H22C 1.0770 . ?
C23A H23A 1.0830 . ?
C23A C24A 1.393(5) . ?
C23A C25A 1.385(4) 2_566 ?
C23B H23B 1.0830 . ?
C23B C24B 1.368(11) . ?
C23B C25B 1.431(12) 2_566 ?
C24A H24A 1.0830 . ?
C24A C25A 1.375(4) . ?
C24B H24B 1.0830 . ?
C24B C25B 1.371(10) . ?
C25A H25A 1.0830 . ?
C25B H25B 1.0830 . ?

loop_
_geom_torsion_atom_site_label_1
_geom_torsion_atom_site_label_2
_geom_torsion_atom_site_label_3
_geom_torsion_atom_site_label_4
_geom_torsion
_geom_torsion_site_symmetry_1
_geom_torsion_site_symmetry_2
_geom_torsion_site_symmetry_3
_geom_torsion_site_symmetry_4
_geom_torsion_publ_flag
C23A C24A C25A C23A 1.5(3) . . . 2_566 ?
C23A C25A C24A C23A 1.5(4) 2_566 . . . ?
C23B C24B C25B C23B -0.0(9) . . . 2_566 ?
C23B C25B C24B C23B -0.0(8) 2_566 . . . ?

loop_
_restr_U_similar_atom_site_label_1
_restr_U_similar_atom_site_label_2
_restr_U_similar_weight_param
C23A C23B 0.0010
C23A C24A 0.0010
C23A C24B 0.0010
C23B C24A 0.0010
C23B C24B 0.0010
C24A C24B 0.0010
C24A C25A 0.0010
C24A C25B 0.0010
C24B C25A 0.0010
C24B C25B 0.0010
C25A C25B 0.0010

loop_
_exptl_oxdiff_crystal_face_indexfrac_h
_exptl_oxdiff_crystal_face_indexfrac_k
_exptl_oxdiff_crystal_face_indexfrac_l
_exptl_oxdiff_crystal_face_x
_exptl_oxdiff_crystal_face_y
_exptl_oxdiff_crystal_face_z
-0.0000 0.0000 -1.0000 -0.0217 0.0084 0.0460
0.0000 -0.0000 1.0000 0.0217 -0.0084 -0.0460
-1.0000 2.0000 -2.0000 -0.1334 0.0448 0.0308
1.0000 2.0000 -2.0000 -0.1539 -0.0917 0.0288
-1.0000 0.0000 2.0000 0.0537 0.0515 -0.0911
1.0000 -0.0000 -1.0000 -0.0320 -0.0599 0.0450
-13.6618 -1.8575 -0.0477 0.2319 0.9699 0.0740
-2.0000 0.0000 -1.0000 -0.0013 0.1448 0.0481
1.0000 -0.0000 1.0000 0.0115 -0.0766 -0.0471
14.6700 -9.3026 7.4196 0.4769 -0.8764 -0.0668
12.3875 2.2601 5.3836 -0.1230 -0.9356 -0.3309
-15.5782 4.0311 -1.6996 -0.0793 0.9964 -0.0314
2.0000 1.0000 -1.0000 -0.0923 -0.1482 0.0129
1.0000 -2.0000 2.0000 0.1334 -0.0448 -0.0308
14.0611 1.1979 -1.3195 -0.2326 -0.9725 0.0091
15.3940 -2.6412 -0.0025 -0.0254 -0.9975 0.0667
1.6835 -14.7903 12.3107 0.9910 0.0790 -0.1079
-0.0000 -1.0000 -2.0000 0.0066 0.0368 0.1232
1.0000 -1.0000 -2.0000 -0.0036 -0.0315 0.1222
-0.0000 1.0000 -2.0000 -0.0935 -0.0034 0.0609

loop_
_restr_rigu_atom_site_label_1
_restr_rigu_atom_site_label_2
_restr_rigu_target_weight_param
_restr_rigu_u13_diff
_restr_rigu_u23_diff
_restr_rigu_u33_diff
C23A C24A 0.001000 0.000509 -0.000959 -0.000322
C23A C25A 0.001000 0.001321 -0.000596 -0.001201
C23B C24B 0.001000 0.000162 -0.000346 -0.000178
C23B C25B 0.001000 0.000519 0.000017 -0.000571
C24A C25A 0.001000 0.000814 0.000163 -0.001024
C24B C25B 0.001000 0.000201 0.000099 -0.000089
